data_7037397
loop_
_publ_author_name
'Eady, Shawn C.'
'Breault, Tanya'
'Thompson, Levi'
'Lehnert, Nicolai'

_publ_section_title
;
 Highly functionalizable penta-coordinate iron hydrogen production
 catalysts with low overpotentials.
;
_journal_issue 3
_journal_name_full 'Dalton transactions (Cambridge, England : 2003)'
_journal_page_first 1138
_journal_page_last 1151
_journal_paper_doi 10.1039/c5dt03744a
_journal_volume 45
_journal_year 2016
_chemical_formula_moiety 'C38 H30 F Fe N O P2 S2'
_chemical_formula_sum 'C38 H30 F Fe N O P2 S2'
_chemical_formula_weight 717.54
_chemical_name_systematic
; 
 ? 
;
_space_group_IT_number 2
_symmetry_cell_setting triclinic
_symmetry_space_group_name_Hall '-P 1'
_symmetry_space_group_name_H-M 'P -1'
_atom_sites_solution_hydrogens geom
_atom_sites_solution_primary direct
_atom_sites_solution_secondary difmap
_audit_creation_method SHELXL-97
_audit_update_record
;
2015-09-21 deposited with the CCDC.
2015-11-19 downloaded from the CCDC.
;
_cell_angle_alpha 85.660(6)
_cell_angle_beta 85.253(6)
_cell_angle_gamma 65.146(5)
_cell_formula_units_Z 2
_cell_length_a 9.9659(2)
_cell_length_b 10.6078(2)
_cell_length_c 17.0402(12)
_cell_measurement_reflns_used 29989
_cell_measurement_temperature 85(2)
_cell_measurement_theta_max 68.30
_cell_measurement_theta_min 2.60
_cell_volume 1627.31(14)
_computing_cell_refinement 'CrystalClear-SM Expert 2.0 r12'
_computing_data_collection 'CrystalClear-SM Expert 2.0 r12 (Rigaku, 2011)'
_computing_data_reduction 'CrystalClear-SM Expert 2.0 r12'
_computing_molecular_graphics 'Bruker SHELXTL'
_computing_publication_material 'Bruker SHELXTL'
_computing_structure_refinement 'SHELXL-97 (Sheldrick, 1997)'
_computing_structure_solution 'SHELXS-97 (Sheldrick, 1990)'
_diffrn_ambient_temperature 85(2)
_diffrn_detector_area_resol_mean 14.629
_diffrn_measured_fraction_theta_full 0.986
_diffrn_measured_fraction_theta_max 0.986
_diffrn_measurement_device_type 'Rigaku Saturn944+ CCD'
_diffrn_measurement_method \w
_diffrn_radiation_monochromator confocal
_diffrn_radiation_source 'micro-focus rotating anode'
_diffrn_radiation_type CuK\a
_diffrn_radiation_wavelength 1.54178
_diffrn_reflns_av_R_equivalents 0.0526
_diffrn_reflns_av_sigmaI/netI 0.0309
_diffrn_reflns_limit_h_max 11
_diffrn_reflns_limit_h_min -11
_diffrn_reflns_limit_k_max 12
_diffrn_reflns_limit_k_min -12
_diffrn_reflns_limit_l_max 20
_diffrn_reflns_limit_l_min -20
_diffrn_reflns_number 47460
_diffrn_reflns_theta_full 68.22
_diffrn_reflns_theta_max 68.22
_diffrn_reflns_theta_min 4.60
_exptl_absorpt_coefficient_mu 6.159
_exptl_absorpt_correction_T_max 0.8867
_exptl_absorpt_correction_T_min 0.3444
_exptl_absorpt_correction_type multi-scan
_exptl_absorpt_process_details
;
    Higashi, T. (1995). Program for Absorption Correction.
    Rigaku Corporation, Tokyo, Japan.
;
_exptl_crystal_colour red
_exptl_crystal_density_diffrn 1.464
_exptl_crystal_density_method 'not measured'
_exptl_crystal_description plate
_exptl_crystal_F_000 740
_exptl_crystal_size_max 0.22
_exptl_crystal_size_mid 0.05
_exptl_crystal_size_min 0.02
_refine_diff_density_max 0.393
_refine_diff_density_min -0.657
_refine_diff_density_rms 0.064
_refine_ls_extinction_method none
_refine_ls_goodness_of_fit_ref 1.123
_refine_ls_hydrogen_treatment constr
_refine_ls_matrix_type full
_refine_ls_number_parameters 415
_refine_ls_number_reflns 5863
_refine_ls_number_restraints 0
_refine_ls_restrained_S_all 1.123
_refine_ls_R_factor_all 0.0344
_refine_ls_R_factor_gt 0.0336
_refine_ls_shift/su_max 0.001
_refine_ls_shift/su_mean 0.000
_refine_ls_structure_factor_coef Fsqd
_refine_ls_weighting_details 'calc w=1/[\s^2^(Fo^2^)+(0.0515P)^2^+0.8849P] where P=(Fo^2^+2Fc^2^)/3'
_refine_ls_weighting_scheme calc
_refine_ls_wR_factor_gt 0.0926
_refine_ls_wR_factor_ref 0.0936
_reflns_number_gt 5684
_reflns_number_total 5863
_reflns_threshold_expression >2sigma(I)
_cod_data_source_file c5dt03744a2.cif
_cod_data_source_block sed
_cod_depositor_comments 'Adding full bibliography for 7037396--7037398.cif.'
_cod_original_cell_volume 1627.31(12)
_cod_original_sg_symbol_H-M P-1
_cod_database_code 7037397

loop_
_symmetry_equiv_pos_as_xyz
'x, y, z'
'-x, -y, -z'

loop_
_atom_site_label
_atom_site_type_symbol
_atom_site_fract_x
_atom_site_fract_y
_atom_site_fract_z
_atom_site_U_iso_or_equiv
_atom_site_adp_type
_atom_site_occupancy
_atom_site_symmetry_multiplicity
_atom_site_calc_flag
_atom_site_refinement_flags
Fe1 Fe 0.49677(3) 0.70420(3) 0.750132(16) 0.01343(10) Uani 1 1 d .
S1 S 0.36542(5) 0.87260(5) 0.82626(3) 0.01684(12) Uani 1 1 d .
S2 S 0.31286(5) 0.77307(5) 0.67019(3) 0.01787(12) Uani 1 1 d .
P1 P 0.69655(5) 0.65466(5) 0.81614(3) 0.01367(12) Uani 1 1 d .
P2 P 0.67071(5) 0.69949(5) 0.66587(3) 0.01478(12) Uani 1 1 d .
F1 F 1.44950(13) 0.28036(14) 0.87236(7) 0.0261(3) Uani 1 1 d .
O1 O 0.56481(16) 0.41686(16) 0.71936(9) 0.0226(3) Uani 1 1 d .
N1 N 0.80715(18) 0.64024(19) 0.73140(9) 0.0160(4) Uani 1 1 d .
C1 C 0.5406(2) 0.5304(2) 0.73195(11) 0.0185(4) Uani 1 1 d .
C2 C 0.1964(2) 0.9639(2) 0.78252(12) 0.0172(4) Uani 1 1 d .
C3 C 0.0871(2) 1.0845(2) 0.81558(12) 0.0207(4) Uani 1 1 d .
H3 H 0.1046 1.1172 0.8623 0.025 Uiso 1 1 calc R
C4 C -0.0456(2) 1.1553(2) 0.78033(13) 0.0225(5) Uani 1 1 d .
H4 H -0.1185 1.2379 0.8021 0.027 Uiso 1 1 calc R
C5 C -0.0731(2) 1.1052(2) 0.71211(12) 0.0215(5) Uani 1 1 d .
H5 H -0.1659 1.1523 0.6890 0.026 Uiso 1 1 calc R
C6 C 0.0336(2) 0.9887(2) 0.67887(12) 0.0192(4) Uani 1 1 d .
H6 H 0.0145 0.9561 0.6325 0.023 Uiso 1 1 calc R
C7 C 0.1718(2) 0.9167(2) 0.71296(12) 0.0165(4) Uani 1 1 d .
C8 C 0.7109(2) 0.7828(2) 0.87563(11) 0.0163(4) Uani 1 1 d .
C9 C 0.6744(2) 0.7801(2) 0.95670(11) 0.0166(4) Uani 1 1 d .
H9 H 0.6487 0.7085 0.9800 0.020 Uiso 1 1 calc R
C10 C 0.6756(2) 0.8817(2) 1.00316(12) 0.0179(4) Uani 1 1 d .
H10 H 0.6489 0.8805 1.0579 0.021 Uiso 1 1 calc R
C11 C 0.7155(2) 0.9842(2) 0.96969(12) 0.0203(4) Uani 1 1 d .
H11 H 0.7198 1.0515 1.0020 0.024 Uiso 1 1 calc R
C12 C 0.7492(3) 0.9900(2) 0.88936(13) 0.0252(5) Uani 1 1 d .
H12 H 0.7751 1.0618 0.8665 0.030 Uiso 1 1 calc R
C13 C 0.7451(2) 0.8901(2) 0.84229(12) 0.0218(5) Uani 1 1 d .
H13 H 0.7658 0.8953 0.7870 0.026 Uiso 1 1 calc R
C14 C 0.7638(2) 0.5000(2) 0.88184(11) 0.0157(4) Uani 1 1 d .
C15 C 0.9020(2) 0.4464(2) 0.91550(11) 0.0171(4) Uani 1 1 d .
H15 H 0.9702 0.4863 0.9007 0.020 Uiso 1 1 calc R
C16 C 0.9391(2) 0.3358(2) 0.97005(12) 0.0195(4) Uani 1 1 d .
H16 H 1.0331 0.2995 0.9922 0.023 Uiso 1 1 calc R
C17 C 0.8397(2) 0.2768(2) 0.99297(12) 0.0196(4) Uani 1 1 d .
H17 H 0.8663 0.1997 1.0299 0.024 Uiso 1 1 calc R
C18 C 0.7012(2) 0.3320(2) 0.96125(12) 0.0198(4) Uani 1 1 d .
H18 H 0.6319 0.2940 0.9776 0.024 Uiso 1 1 calc R
C19 C 0.6640(2) 0.4416(2) 0.90626(11) 0.0167(4) Uani 1 1 d .
H19 H 0.5695 0.4780 0.8847 0.020 Uiso 1 1 calc R
C20 C 0.6649(2) 0.8622(2) 0.62073(12) 0.0188(4) Uani 1 1 d .
C21 C 0.5707(2) 0.9865(2) 0.65509(13) 0.0231(5) Uani 1 1 d .
H21 H 0.5056 0.9855 0.6989 0.028 Uiso 1 1 calc R
C22 C 0.5720(3) 1.1117(3) 0.62552(14) 0.0271(5) Uani 1 1 d .
H22 H 0.5093 1.1958 0.6499 0.032 Uiso 1 1 calc R
C23 C 0.6646(3) 1.1145(3) 0.56043(14) 0.0270(5) Uani 1 1 d .
H23 H 0.6647 1.2003 0.5400 0.032 Uiso 1 1 calc R
C24 C 0.7567(2) 0.9917(3) 0.52541(14) 0.0282(5) Uani 1 1 d .
H24 H 0.8192 0.9938 0.4806 0.034 Uiso 1 1 calc R
C25 C 0.7585(2) 0.8656(2) 0.55530(13) 0.0239(5) Uani 1 1 d .
H25 H 0.8230 0.7817 0.5314 0.029 Uiso 1 1 calc R
C26 C 0.7358(2) 0.5777(2) 0.58752(11) 0.0171(4) Uani 1 1 d .
C27 C 0.6733(2) 0.6157(3) 0.51398(12) 0.0234(5) Uani 1 1 d .
H27 H 0.6040 0.7085 0.5030 0.028 Uiso 1 1 calc R
C28 C 0.7130(3) 0.5172(3) 0.45719(13) 0.0275(5) Uani 1 1 d .
H28 H 0.6700 0.5426 0.4075 0.033 Uiso 1 1 calc R
C29 C 0.8146(2) 0.3825(3) 0.47254(13) 0.0250(5) Uani 1 1 d .
H29 H 0.8426 0.3160 0.4331 0.030 Uiso 1 1 calc R
C30 C 0.8761(2) 0.3440(2) 0.54560(13) 0.0224(5) Uani 1 1 d .
H30 H 0.9460 0.2513 0.5562 0.027 Uiso 1 1 calc R
C31 C 0.8350(2) 0.4418(2) 0.60324(12) 0.0190(4) Uani 1 1 d .
H31 H 0.8752 0.4150 0.6536 0.023 Uiso 1 1 calc R
C32 C 0.9540(2) 0.6431(2) 0.71079(12) 0.0189(4) Uani 1 1 d .
H32A H 0.9444 0.7385 0.7171 0.023 Uiso 1 1 calc R
H32B H 0.9802 0.6227 0.6544 0.023 Uiso 1 1 calc R
C33 C 1.0795(2) 0.5438(2) 0.75799(11) 0.0172(4) Uani 1 1 d .
C34 C 1.1427(2) 0.4013(2) 0.74563(12) 0.0204(4) Uani 1 1 d .
H34 H 1.1007 0.3657 0.7097 0.024 Uiso 1 1 calc R
C35 C 1.2659(2) 0.3109(2) 0.78502(13) 0.0218(5) Uani 1 1 d .
H35 H 1.3084 0.2138 0.7771 0.026 Uiso 1 1 calc R
C36 C 1.3247(2) 0.3668(2) 0.83620(12) 0.0206(4) Uani 1 1 d .
C37 C 1.2639(2) 0.5053(2) 0.85164(12) 0.0206(4) Uani 1 1 d .
H37 H 1.3048 0.5394 0.8889 0.025 Uiso 1 1 calc R
C38 C 1.1412(2) 0.5944(2) 0.81154(12) 0.0197(4) Uani 1 1 d .
H38 H 1.0987 0.6911 0.8207 0.024 Uiso 1 1 calc R

loop_
_atom_site_aniso_label
_atom_site_aniso_U_11
_atom_site_aniso_U_22
_atom_site_aniso_U_33
_atom_site_aniso_U_23
_atom_site_aniso_U_13
_atom_site_aniso_U_12
Fe1 0.01245(16) 0.01545(19) 0.01235(17) -0.00289(13) 0.00142(11) -0.00579(13)
S1 0.0148(2) 0.0197(3) 0.0148(2) -0.00564(19) 0.00062(17) -0.0055(2)
S2 0.0160(2) 0.0213(3) 0.0150(2) -0.00500(19) -0.00113(17) -0.0058(2)
P1 0.0132(2) 0.0158(3) 0.0126(2) -0.00189(19) 0.00092(17) -0.0067(2)
P2 0.0150(2) 0.0170(3) 0.0124(2) -0.00151(19) 0.00114(18) -0.0069(2)
F1 0.0186(6) 0.0316(8) 0.0267(6) 0.0062(6) -0.0048(5) -0.0097(5)
O1 0.0262(8) 0.0191(9) 0.0252(8) -0.0074(6) 0.0053(6) -0.0121(6)
N1 0.0159(8) 0.0203(10) 0.0123(8) -0.0015(7) 0.0011(6) -0.0082(7)
C1 0.0142(9) 0.0286(13) 0.0137(9) -0.0023(8) 0.0018(7) -0.0100(9)
C2 0.0159(9) 0.0190(11) 0.0177(9) -0.0009(8) 0.0011(7) -0.0085(8)
C3 0.0201(10) 0.0210(12) 0.0207(10) -0.0060(9) 0.0035(8) -0.0083(9)
C4 0.0167(10) 0.0198(12) 0.0274(11) -0.0046(9) 0.0057(8) -0.0047(9)
C5 0.0153(10) 0.0246(12) 0.0232(10) 0.0018(9) 0.0000(8) -0.0076(9)
C6 0.0197(10) 0.0233(12) 0.0162(9) 0.0004(8) -0.0010(8) -0.0107(9)
C7 0.0181(10) 0.0153(11) 0.0166(9) 0.0000(8) 0.0018(7) -0.0080(8)
C8 0.0127(9) 0.0198(11) 0.0161(9) -0.0019(8) -0.0013(7) -0.0062(8)
C9 0.0154(9) 0.0178(11) 0.0170(9) -0.0008(8) 0.0008(7) -0.0077(8)
C10 0.0171(10) 0.0195(11) 0.0160(9) -0.0028(8) -0.0001(7) -0.0065(8)
C11 0.0229(10) 0.0181(11) 0.0213(10) -0.0048(8) -0.0016(8) -0.0091(9)
C12 0.0351(12) 0.0234(13) 0.0223(11) -0.0019(9) 0.0037(9) -0.0182(10)
C13 0.0304(11) 0.0215(12) 0.0161(10) -0.0019(8) 0.0027(8) -0.0140(9)
C14 0.0160(9) 0.0168(11) 0.0137(9) -0.0042(8) 0.0020(7) -0.0062(8)
C15 0.0165(9) 0.0191(11) 0.0167(9) -0.0049(8) 0.0034(7) -0.0086(8)
C16 0.0155(9) 0.0211(12) 0.0186(10) -0.0047(8) -0.0015(8) -0.0037(8)
C17 0.0230(10) 0.0146(11) 0.0189(10) -0.0005(8) -0.0005(8) -0.0058(8)
C18 0.0224(10) 0.0199(12) 0.0202(10) -0.0022(8) 0.0010(8) -0.0121(9)
C19 0.0158(9) 0.0180(11) 0.0167(9) -0.0015(8) -0.0010(7) -0.0072(8)
C20 0.0175(10) 0.0219(12) 0.0171(9) 0.0006(8) -0.0021(7) -0.0083(9)
C21 0.0266(11) 0.0233(12) 0.0202(10) -0.0002(9) 0.0016(8) -0.0117(9)
C22 0.0315(12) 0.0209(13) 0.0292(12) 0.0010(9) -0.0013(9) -0.0118(10)
C23 0.0273(11) 0.0264(13) 0.0308(12) 0.0105(10) -0.0076(9) -0.0153(10)
C24 0.0243(11) 0.0338(15) 0.0277(12) 0.0097(10) 0.0007(9) -0.0155(10)
C25 0.0201(10) 0.0257(13) 0.0239(11) 0.0019(9) 0.0017(8) -0.0086(9)
C26 0.0157(9) 0.0219(12) 0.0152(9) -0.0037(8) 0.0035(7) -0.0096(8)
C27 0.0231(11) 0.0279(13) 0.0174(10) -0.0009(9) -0.0005(8) -0.0089(9)
C28 0.0322(12) 0.0381(15) 0.0156(10) -0.0055(9) -0.0012(9) -0.0173(11)
C29 0.0278(11) 0.0338(14) 0.0196(10) -0.0121(9) 0.0094(9) -0.0189(10)
C30 0.0209(10) 0.0223(12) 0.0258(11) -0.0080(9) 0.0066(8) -0.0111(9)
C31 0.0185(10) 0.0257(12) 0.0150(9) -0.0041(8) 0.0017(8) -0.0111(9)
C32 0.0171(10) 0.0227(12) 0.0179(9) 0.0010(8) 0.0024(8) -0.0102(9)
C33 0.0151(9) 0.0225(12) 0.0152(9) -0.0013(8) 0.0042(7) -0.0099(8)
C34 0.0189(10) 0.0246(12) 0.0203(10) -0.0030(9) 0.0014(8) -0.0118(9)
C35 0.0194(10) 0.0218(12) 0.0250(11) -0.0018(9) 0.0036(8) -0.0101(9)
C36 0.0139(9) 0.0287(13) 0.0193(10) 0.0041(9) 0.0001(8) -0.0097(9)
C37 0.0179(10) 0.0304(13) 0.0182(10) -0.0041(9) 0.0024(8) -0.0147(9)
C38 0.0163(10) 0.0230(12) 0.0214(10) -0.0044(9) 0.0047(8) -0.0102(9)

loop_
_atom_type_symbol
_atom_type_description
_atom_type_scat_dispersion_real
_atom_type_scat_dispersion_imag
_atom_type_scat_source
C C 0.0181 0.0091 'International Tables Vol C Tables 4.2.6.8 and 6.1.1.4'
H H 0.0000 0.0000 'International Tables Vol C Tables 4.2.6.8 and 6.1.1.4'
N N 0.0311 0.0180 'International Tables Vol C Tables 4.2.6.8 and 6.1.1.4'
O O 0.0492 0.0322 'International Tables Vol C Tables 4.2.6.8 and 6.1.1.4'
F F 0.0727 0.0534 'International Tables Vol C Tables 4.2.6.8 and 6.1.1.4'
P P 0.2955 0.4335 'International Tables Vol C Tables 4.2.6.8 and 6.1.1.4'
S S 0.3331 0.5567 'International Tables Vol C Tables 4.2.6.8 and 6.1.1.4'
Fe Fe -1.1336 3.1974 'International Tables Vol C Tables 4.2.6.8 and 6.1.1.4'

loop_
_geom_angle_atom_site_label_1
_geom_angle_atom_site_label_2
_geom_angle_atom_site_label_3
_geom_angle
C1 Fe1 P2 89.29(6)
C1 Fe1 S1 143.88(7)
P2 Fe1 S1 126.31(2)
C1 Fe1 S2 90.00(7)
P2 Fe1 S2 98.97(2)
S1 Fe1 S2 90.03(2)
C1 Fe1 P1 94.50(7)
P2 Fe1 P1 72.65(2)
S1 Fe1 P1 91.31(2)
S2 Fe1 P1 170.40(2)
C2 S1 Fe1 106.34(7)
C7 S2 Fe1 105.42(7)
N1 P1 C8 108.29(9)
N1 P1 C14 113.38(9)
C8 P1 C14 101.46(9)
N1 P1 Fe1 92.84(6)
C8 P1 Fe1 121.04(7)
C14 P1 Fe1 119.68(7)
N1 P1 P2 40.93(6)
C8 P1 P2 120.57(7)
C14 P1 P2 134.83(6)
Fe1 P1 P2 52.393(17)
N1 P2 C26 105.78(9)
N1 P2 C20 107.43(9)
C26 P2 C20 105.36(10)
N1 P2 Fe1 95.67(6)
C26 P2 Fe1 121.48(7)
C20 P2 Fe1 119.04(7)
N1 P2 P1 41.22(6)
C26 P2 P1 129.86(7)
C20 P2 P1 118.99(7)
Fe1 P2 P1 54.953(17)
C32 N1 P2 121.39(13)
C32 N1 P1 135.67(13)
P2 N1 P1 97.85(9)
O1 C1 Fe1 177.78(18)
C7 C2 C3 120.04(19)
C7 C2 S1 119.02(16)
C3 C2 S1 120.93(16)
C4 C3 C2 120.21(19)
C4 C3 H3 119.9
C2 C3 H3 119.9
C3 C4 C5 120.0(2)
C3 C4 H4 120.0
C5 C4 H4 120.0
C6 C5 C4 120.2(2)
C6 C5 H5 119.9
C4 C5 H5 119.9
C5 C6 C7 120.65(19)
C5 C6 H6 119.7
C7 C6 H6 119.7
C2 C7 C6 118.85(18)
C2 C7 S2 119.15(16)
C6 C7 S2 121.99(15)
C13 C8 C9 119.02(19)
C13 C8 P1 121.94(15)
C9 C8 P1 118.82(16)
C10 C9 C8 120.3(2)
C10 C9 H9 119.8
C8 C9 H9 119.8
C11 C10 C9 119.93(19)
C11 C10 H10 120.0
C9 C10 H10 120.0
C10 C11 C12 120.5(2)
C10 C11 H11 119.7
C12 C11 H11 119.7
C11 C12 C13 119.7(2)
C11 C12 H12 120.1
C13 C12 H12 120.1
C8 C13 C12 120.43(19)
C8 C13 H13 119.8
C12 C13 H13 119.8
C19 C14 C15 118.71(19)
C19 C14 P1 116.94(15)
C15 C14 P1 123.97(16)
C16 C15 C14 120.18(19)
C16 C15 H15 119.9
C14 C15 H15 119.9
C15 C16 C17 120.61(19)
C15 C16 H16 119.7
C17 C16 H16 119.7
C18 C17 C16 119.4(2)
C18 C17 H17 120.3
C16 C17 H17 120.3
C19 C18 C17 120.3(2)
C19 C18 H18 119.9
C17 C18 H18 119.9
C18 C19 C14 120.82(19)
C18 C19 H19 119.6
C14 C19 H19 119.6
C21 C20 C25 119.3(2)
C21 C20 P2 118.86(16)
C25 C20 P2 121.76(17)
C22 C21 C20 120.2(2)
C22 C21 H21 119.9
C20 C21 H21 119.9
C21 C22 C23 120.2(2)
C21 C22 H22 119.9
C23 C22 H22 119.9
C24 C23 C22 119.8(2)
C24 C23 H23 120.1
C22 C23 H23 120.1
C23 C24 C25 120.5(2)
C23 C24 H24 119.7
C25 C24 H24 119.7
C24 C25 C20 119.9(2)
C24 C25 H25 120.0
C20 C25 H25 120.0
C31 C26 C27 119.63(19)
C31 C26 P2 119.66(15)
C27 C26 P2 120.26(17)
C28 C27 C26 119.7(2)
C28 C27 H27 120.1
C26 C27 H27 120.1
C29 C28 C27 120.4(2)
C29 C28 H28 119.8
C27 C28 H28 119.8
C28 C29 C30 120.1(2)
C28 C29 H29 119.9
C30 C29 H29 119.9
C29 C30 C31 119.8(2)
C29 C30 H30 120.1
C31 C30 H30 120.1
C26 C31 C30 120.35(19)
C26 C31 H31 119.8
C30 C31 H31 119.8
N1 C32 C33 115.89(17)
N1 C32 H32A 108.3
C33 C32 H32A 108.3
N1 C32 H32B 108.3
C33 C32 H32B 108.3
H32A C32 H32B 107.4
C38 C33 C34 118.93(19)
C38 C33 C32 119.88(19)
C34 C33 C32 121.06(18)
C35 C34 C33 121.0(2)
C35 C34 H34 119.5
C33 C34 H34 119.5
C36 C35 C34 117.8(2)
C36 C35 H35 121.1
C34 C35 H35 121.1
F1 C36 C37 118.57(19)
F1 C36 C35 118.3(2)
C37 C36 C35 123.1(2)
C36 C37 C38 118.44(19)
C36 C37 H37 120.8
C38 C37 H37 120.8
C37 C38 C33 120.7(2)
C37 C38 H38 119.6
C33 C38 H38 119.6

loop_
_geom_bond_atom_site_label_1
_geom_bond_atom_site_label_2
_geom_bond_distance
Fe1 C1 1.753(2)
Fe1 P2 2.1436(6)
Fe1 S1 2.1659(6)
Fe1 S2 2.2103(6)
Fe1 P1 2.2152(6)
S1 C2 1.749(2)
S2 C7 1.739(2)
P1 N1 1.7179(16)
P1 C8 1.815(2)
P1 C14 1.821(2)
P1 P2 2.5827(7)
P2 N1 1.7081(17)
P2 C26 1.812(2)
P2 C20 1.816(2)
F1 C36 1.360(2)
O1 C1 1.158(3)
N1 C32 1.489(2)
C2 C7 1.399(3)
C2 C3 1.406(3)
C3 C4 1.379(3)
C3 H3 0.9500
C4 C5 1.406(3)
C4 H4 0.9500
C5 C6 1.372(3)
C5 H5 0.9500
C6 C7 1.414(3)
C6 H6 0.9500
C8 C13 1.389(3)
C8 C9 1.400(3)
C9 C10 1.389(3)
C9 H9 0.9500
C10 C11 1.378(3)
C10 H10 0.9500
C11 C12 1.385(3)
C11 H11 0.9500
C12 C13 1.392(3)
C12 H12 0.9500
C13 H13 0.9500
C14 C19 1.398(3)
C14 C15 1.404(3)
C15 C16 1.380(3)
C15 H15 0.9500
C16 C17 1.394(3)
C16 H16 0.9500
C17 C18 1.392(3)
C17 H17 0.9500
C18 C19 1.377(3)
C18 H18 0.9500
C19 H19 0.9500
C20 C21 1.396(3)
C20 C25 1.401(3)
C21 C22 1.389(3)
C21 H21 0.9500
C22 C23 1.390(3)
C22 H22 0.9500
C23 C24 1.384(4)
C23 H23 0.9500
C24 C25 1.389(3)
C24 H24 0.9500
C25 H25 0.9500
C26 C31 1.384(3)
C26 C27 1.401(3)
C27 C28 1.388(3)
C27 H27 0.9500
C28 C29 1.381(4)
C28 H28 0.9500
C29 C30 1.390(3)
C29 H29 0.9500
C30 C31 1.393(3)
C30 H30 0.9500
C31 H31 0.9500
C32 C33 1.501(3)
C32 H32A 0.9900
C32 H32B 0.9900
C33 C38 1.394(3)
C33 C34 1.397(3)
C34 C35 1.388(3)
C34 H34 0.9500
C35 C36 1.383(3)
C35 H35 0.9500
C36 C37 1.370(3)
C37 C38 1.388(3)
C37 H37 0.9500
C38 H38 0.9500

loop_
_geom_torsion_atom_site_label_1
_geom_torsion_atom_site_label_2
_geom_torsion_atom_site_label_3
_geom_torsion_atom_site_label_4
_geom_torsion
C1 Fe1 S1 C2 -90.45(13)
P2 Fe1 S1 C2 100.77(8)
S2 Fe1 S1 C2 -0.41(8)
P1 Fe1 S1 C2 170.08(7)
C1 Fe1 S2 C7 143.22(10)
P2 Fe1 S2 C7 -127.50(7)
S1 Fe1 S2 C7 -0.66(7)
P1 Fe1 S2 C7 -98.71(15)
C1 Fe1 P1 N1 81.08(9)
P2 Fe1 P1 N1 -6.76(6)
S1 Fe1 P1 N1 -134.60(6)
S2 Fe1 P1 N1 -36.66(15)
C1 Fe1 P1 C8 -165.56(10)
P2 Fe1 P1 C8 106.60(8)
S1 Fe1 P1 C8 -21.23(8)
S2 Fe1 P1 C8 76.70(15)
C1 Fe1 P1 C14 -37.98(10)
P2 Fe1 P1 C14 -125.82(7)
S1 Fe1 P1 C14 106.35(7)
S2 Fe1 P1 C14 -155.72(14)
C1 Fe1 P1 P2 87.84(7)
S1 Fe1 P1 P2 -127.83(2)
S2 Fe1 P1 P2 -29.90(13)
C1 Fe1 P2 N1 -88.11(9)
S1 Fe1 P2 N1 85.30(7)
S2 Fe1 P2 N1 -178.00(6)
P1 Fe1 P2 N1 6.82(6)
C1 Fe1 P2 C26 24.30(11)
S1 Fe1 P2 C26 -162.29(8)
S2 Fe1 P2 C26 -65.59(8)
P1 Fe1 P2 C26 119.24(8)
C1 Fe1 P2 C20 158.34(10)
S1 Fe1 P2 C20 -28.24(8)
S2 Fe1 P2 C20 68.45(8)
P1 Fe1 P2 C20 -106.72(8)
C1 Fe1 P2 P1 -94.94(7)
S1 Fe1 P2 P1 78.47(3)
S2 Fe1 P2 P1 175.17(2)
C8 P1 P2 N1 82.82(12)
C14 P1 P2 N1 -73.02(13)
Fe1 P1 P2 N1 -169.66(10)
N1 P1 P2 C26 65.46(12)
C8 P1 P2 C26 148.28(11)
C14 P1 P2 C26 -7.57(13)
Fe1 P1 P2 C26 -104.21(9)
N1 P1 P2 C20 -83.53(12)
C8 P1 P2 C20 -0.71(11)
C14 P1 P2 C20 -156.55(12)
Fe1 P1 P2 C20 106.81(8)
N1 P1 P2 Fe1 169.66(10)
C8 P1 P2 Fe1 -107.52(7)
C14 P1 P2 Fe1 96.64(9)
C26 P2 N1 C32 68.08(17)
C20 P2 N1 C32 -44.08(18)
Fe1 P2 N1 C32 -166.93(15)
P1 P2 N1 C32 -158.4(2)
C26 P2 N1 P1 -133.48(9)
C20 P2 N1 P1 114.35(10)
Fe1 P2 N1 P1 -8.49(8)
C8 P1 N1 C32 37.4(2)
C14 P1 N1 C32 -74.3(2)
Fe1 P1 N1 C32 161.5(2)
P2 P1 N1 C32 153.3(3)
C8 P1 N1 P2 -115.88(9)
C14 P1 N1 P2 132.35(9)
Fe1 P1 N1 P2 8.18(8)
P2 Fe1 C1 O1 -125(5)
S1 Fe1 C1 O1 64(5)
S2 Fe1 C1 O1 -26(5)
P1 Fe1 C1 O1 163(5)
Fe1 S1 C2 C7 1.81(18)
Fe1 S1 C2 C3 -177.17(16)
C7 C2 C3 C4 1.0(3)
S1 C2 C3 C4 179.98(17)
C2 C3 C4 C5 1.4(3)
C3 C4 C5 C6 -2.2(3)
C4 C5 C6 C7 0.6(3)
C3 C2 C7 C6 -2.6(3)
S1 C2 C7 C6 178.40(16)
C3 C2 C7 S2 176.37(16)
S1 C2 C7 S2 -2.6(2)
C5 C6 C7 C2 1.8(3)
C5 C6 C7 S2 -177.14(17)
Fe1 S2 C7 C2 2.01(18)
Fe1 S2 C7 C6 -179.05(16)
N1 P1 C8 C13 27.0(2)
C14 P1 C8 C13 146.58(17)
Fe1 P1 C8 C13 -78.05(18)
P2 P1 C8 C13 -16.2(2)
N1 P1 C8 C9 -158.40(15)
C14 P1 C8 C9 -38.83(17)
Fe1 P1 C8 C9 96.54(16)
P2 P1 C8 C9 158.40(13)
C13 C8 C9 C10 -1.4(3)
P1 C8 C9 C10 -176.12(15)
C8 C9 C10 C11 -1.2(3)
C9 C10 C11 C12 2.4(3)
C10 C11 C12 C13 -1.0(3)
C9 C8 C13 C12 2.7(3)
P1 C8 C13 C12 177.32(17)
C11 C12 C13 C8 -1.6(3)
N1 P1 C14 C19 -126.66(15)
C8 P1 C14 C19 117.47(16)
Fe1 P1 C14 C19 -18.68(17)
P2 P1 C14 C19 -83.60(16)
N1 P1 C14 C15 60.55(18)
C8 P1 C14 C15 -55.33(18)
Fe1 P1 C14 C15 168.53(14)
P2 P1 C14 C15 103.60(16)
C19 C14 C15 C16 1.7(3)
P1 C14 C15 C16 174.36(15)
C14 C15 C16 C17 -0.6(3)
C15 C16 C17 C18 -1.0(3)
C16 C17 C18 C19 1.6(3)
C17 C18 C19 C14 -0.5(3)
C15 C14 C19 C18 -1.1(3)
P1 C14 C19 C18 -174.30(15)
N1 P2 C20 C21 -91.22(18)
C26 P2 C20 C21 156.33(17)
Fe1 P2 C20 C21 15.80(19)
P1 P2 C20 C21 -47.88(19)
N1 P2 C20 C25 85.03(18)
C26 P2 C20 C25 -27.4(2)
Fe1 P2 C20 C25 -167.95(15)
P1 P2 C20 C25 128.37(16)
C25 C20 C21 C22 -1.2(3)
P2 C20 C21 C22 175.15(17)
C20 C21 C22 C23 1.4(3)
C21 C22 C23 C24 -0.5(3)
C22 C23 C24 C25 -0.7(3)
C23 C24 C25 C20 0.9(3)
C21 C20 C25 C24 0.0(3)
P2 C20 C25 C24 -176.21(17)
N1 P2 C26 C31 26.52(19)
C20 P2 C26 C31 140.13(16)
Fe1 P2 C26 C31 -80.54(17)
P1 P2 C26 C31 -12.0(2)
N1 P2 C26 C27 -161.12(17)
C20 P2 C26 C27 -47.51(19)
Fe1 P2 C26 C27 91.81(18)
P1 P2 C26 C27 160.35(14)
C31 C26 C27 C28 -1.0(3)
P2 C26 C27 C28 -173.31(17)
C26 C27 C28 C29 -0.6(3)
C27 C28 C29 C30 1.1(3)
C28 C29 C30 C31 -0.1(3)
C27 C26 C31 C30 2.0(3)
P2 C26 C31 C30 174.38(15)
C29 C30 C31 C26 -1.5(3)
P2 N1 C32 C33 -157.96(15)
P1 N1 C32 C33 53.4(3)
N1 C32 C33 C38 -110.3(2)
N1 C32 C33 C34 73.9(2)
C38 C33 C34 C35 -0.8(3)
C32 C33 C34 C35 175.08(18)
C33 C34 C35 C36 -0.6(3)
C34 C35 C36 F1 -176.99(17)
C34 C35 C36 C37 2.5(3)
F1 C36 C37 C38 176.67(17)
C35 C36 C37 C38 -2.8(3)
C36 C37 C38 C33 1.3(3)
C34 C33 C38 C37 0.5(3)
C32 C33 C38 C37 -175.44(18)
